data_4035595
loop_
_publ_author_name
'Su, Jun-Cheng'
'Wang, Shan'
'Cheng, Wen'
'Huang, Xiao-Jun'
'Li, Man-Mei'
'Jiang, Ren-Wang'
'Li, Yao-Lan'
'Wang, Lei'
'Ye, Wen-Cai'
'Wang, Ying'

_publ_section_title
;
 Phloroglucinol Derivatives with Unusual Skeletons from Cleistocalyx
 operculatus and Their in Vitro Antiviral Activity.
;
_journal_issue 15
_journal_name_full 'The Journal of organic chemistry'
_journal_page_first 8522
_journal_page_last 8532
_journal_paper_doi 10.1021/acs.joc.8b01050
_journal_volume 83
_journal_year 2018
_chemical_absolute_configuration ad
_chemical_compound_source 'Cleistocalyx operculatus'
_chemical_formula_moiety 'C28 H32 O4'
_chemical_formula_sum 'C28 H32 O4'
_chemical_formula_weight 432.53
_chemical_name_common 'operculatol A'
_space_group_crystal_system triclinic
_space_group_IT_number 1
_space_group_name_Hall 'P 1'
_space_group_name_H-M_alt 'P 1'
_atom_sites_solution_hydrogens geom
_atom_sites_solution_primary dual
_audit_creation_date 2018-02-07
_audit_creation_method
;
Olex2 1.2
(compiled 2017.01.04 svn.r3372 for OlexSys, GUI svn.r5289)
;
_audit_update_record
;
2018-04-16 deposited with the CCDC.
2018-04-25 downloaded from the CCDC.
;
_cell_angle_alpha 112.387(5)
_cell_angle_beta 105.710(4)
_cell_angle_gamma 92.527(4)
_cell_formula_units_Z 2
_cell_length_a 10.2778(4)
_cell_length_b 10.3228(5)
_cell_length_c 12.3658(6)
_cell_measurement_reflns_used 9128
_cell_measurement_temperature 100.0(6)
_cell_measurement_theta_max 73.3580
_cell_measurement_theta_min 4.0510
_cell_volume 1151.68(11)
_computing_cell_refinement 'CrysAlisPro 1.171.38.43f (Rigaku OD, 2015)'
_computing_data_collection 'CrysAlisPro 1.171.38.43f (Rigaku OD, 2015)'
_computing_data_reduction 'CrysAlisPro 1.171.38.43f (Rigaku OD, 2015)'
_computing_molecular_graphics 'Olex2 (Dolomanov et al., 2009)'
_computing_publication_material 'Olex2 (Dolomanov et al., 2009)'
_computing_structure_refinement 'ShelXL (Sheldrick, 2015)'
_computing_structure_solution 'ShelXT (Sheldrick, 2015)'
_diffrn_ambient_environment N~2~
_diffrn_ambient_temperature 100.0(6)
_diffrn_detector 'CCD plate'
_diffrn_detector_area_resol_mean 5.2684
_diffrn_detector_type AtlasS2
_diffrn_measured_fraction_theta_full 0.999
_diffrn_measured_fraction_theta_max 0.982
_diffrn_measurement_details
;
List of Runs (angles in degrees, time in seconds):

  # Type    Start    End  Width  t~exp~   \w     \q     \k     \f   Frames
#--------------------------------------------------------------------------
  1  \w     -1.00  24.00   1.00    1.00    --   38.00  94.00-117.76   25
  2  \w     -1.00  24.00   1.00    1.00    --   38.00  94.00  31.97   25
  3  \w   -112.00 -60.00   1.00    1.00    --  -40.23 -57.00-120.00   52
  4  \w    -62.00  34.00   1.00    1.00    --  -40.23  37.00 -60.00   96
  5  \w    -63.00  34.00   1.00    1.00    --  -40.23  37.00  30.00   97
  6  \w    -43.00 -12.00   1.00    1.00    --  -40.23 -57.00-120.00   31
  7  \w     59.00  89.00   1.00    1.00    --   40.23  37.00   0.00   30
  8  \w     18.00  55.00   1.00    1.00    --   40.23  37.00   0.00   37
  9  \w     51.00  95.00   1.00    1.00    --   40.23-125.00  30.00   44
 10  \w     32.00  89.00   1.00    1.00    --   40.23-125.00-180.00   57
 11  \w      9.00  34.00   1.00    1.00    --   42.00  79.00 123.46   25
 12  \w     12.00  39.00   1.00    1.00    --   46.00  82.00 -59.58   27
 13  \w     17.00  42.00   1.00    1.00    --   50.00  80.00 116.36   25
 14  \w     21.00  47.00   1.00    1.00    --   54.00  79.00 157.05   26
 15  \w     21.00  46.00   1.00    1.00    --   54.00  78.00  50.58   25
 16  \w     21.00  46.00   1.00    1.00    --   54.00  78.00 -16.67   25
 17  \w     27.00  57.00   1.00    1.00    --   58.00  75.00-149.74   30
 18  \w     76.00 133.00   1.00    1.00    --   58.00  75.00-149.74   57
 19  \w     88.00 138.00   1.00    1.00    --   62.00  77.00 -73.88   50
 20  \w     30.00  56.00   1.00    1.00    --   62.00  77.00 -73.88   26
 21  \w     33.00  70.00   1.00    1.00    --   66.00  77.00  33.91   37
 22  \w     34.00  74.00   1.00    1.00    --   66.00  75.00-118.48   40
 23  \w    109.00 141.00   1.00    1.00    --   66.00  75.00-118.48   32
 24  \w     37.00  65.00   1.00    1.00    --   70.00  77.00  73.77   28
 25  \w     39.00  77.00   1.00    1.00    --   70.00  77.00 -11.55   38
 26  \w     78.00 144.00   1.00    1.00    --   70.00  77.00 -11.55   66
 27  \w     38.00  65.00   1.00    1.00    --   70.00  77.00 -58.33   27
 28  \w     42.00  82.00   1.00    1.00    --   74.00  77.00 129.89   40
 29  \w     41.00  78.00   1.00    1.00    --   74.00  77.00 161.34   37
 30  \w     42.00  68.00   1.00    1.00    --   74.00  76.00 110.00   26
 31  \w     80.00 111.00   1.00    1.53    --  108.20  61.00-150.00   31
 32  \w     76.00 112.00   1.00    1.53    --  108.20  77.00   0.00   36
 33  \w     28.00 107.00   1.00    1.53    --  108.20 -94.00-150.00   79
 34  \w     77.00 102.00   1.00    1.53    --  108.20  77.00-120.00   25
 35  \w     79.00 149.00   1.00    1.53    --  108.20  77.00 -30.00   70
 36  \w     76.00 103.00   1.00    1.53    --  108.20  77.00 150.00   27
 37  \w     77.00 107.00   1.00    1.53    --  108.20  77.00 -90.00   30
 38  \w     27.00 104.00   1.00    1.53    --  108.20 -94.00 -30.00   77
 39  \w     76.00 142.00   1.00    1.53    --  108.20  77.00-180.00   66
 40  \w     79.00 156.00   1.00    1.53    --  108.20  61.00  30.00   77
 41  \w     26.00  83.00   1.00    1.53    --  108.20 -94.00-180.00   57
 42  \w     82.00 152.00   1.00    1.53    --  108.20  61.00-120.00   70
 43  \w     77.00 177.00   1.00    1.53    --  108.20  77.00 120.00  100
 44  \w     76.00 146.00   1.00    1.53    --  108.20  77.00 -60.00   70
 45  \w     81.00 108.00   1.00    1.53    --  108.20  61.00 -60.00   27
 46  \w    132.00 174.00   1.00    1.53    --  108.20  61.00   0.00   42
 47  \w     85.00 113.00   1.00    1.53    --  108.20  61.00   0.00   28
 48  \w     77.00 115.00   1.00    1.53    --  108.20  77.00-150.00   38
 49  \w    123.00 156.00   1.00    1.53    --  108.20  61.00  90.00   33
 50  \w     79.00 177.00   1.00    1.53    --  108.20  61.00  60.00   98
 51  \w     80.00 137.00   1.00    1.53    --  108.20  61.00 -90.00   57
 52  \w    115.00 177.00   1.00    1.53    --  108.20  77.00 -90.00   62
 53  \w     79.00 110.00   1.00    1.53    --  108.20  61.00  90.00   31
 54  \w    124.00 151.00   1.00    1.53    --  108.20  77.00 150.00   27
 55  \w     67.00 104.00   1.00    1.53    --  108.20 -45.00 -60.00   37
 56  \w     81.00 118.00   1.00    1.53    --  108.20  61.00-180.00   37
 57  \w     27.00 105.00   1.00    1.53    --  108.20 -94.00 -90.00   78
 58  \w     96.00 178.00   1.00    1.53    --  108.20 125.00-180.00   82
 59  \w     35.00 120.00   1.00    1.53    --  108.20-125.00 150.00   85
 60  \w     79.00 118.00   1.00    1.53    --  108.20  61.00 120.00   39
 61  \w     39.00  71.00   1.00    1.00    --   70.00  75.00-168.78   32
 62  \w    120.00 145.00   1.00    1.00    --   70.00  75.00-168.78   25
 63  \w     43.00  69.00   1.00    1.00    --   74.00  77.00-105.70   26
 64  \w     74.00 100.00   1.00    1.53    --  106.95  77.00  90.00   26
 65  \w     74.00  99.00   1.00    1.53    --  106.95  77.00-120.00   25
 66  \w   -113.00 -14.00   1.00    1.00    --  -41.23 -53.00 -23.00   99
 67  \w    -47.00 129.00   1.00    1.00    --   41.23   0.00  30.00  176
 68  \w    -47.00 129.00   1.00    1.00    --   41.23   0.00  90.00  176
 69  \w    -47.00 129.00   1.00    1.00    --   41.23   0.00   0.00  176
 70  \w    -47.00 129.00   1.00    1.00    --   41.23   0.00 -90.00  176
 71  \w      0.00 121.00   1.00    1.00    --   41.23  19.00 -90.00  121
 72  \w    -47.00 129.00   1.00    1.00    --   41.23   0.00 -60.00  176
 73  \w    -47.00  97.00   1.00    1.00    --   41.23   0.00 120.00  144
;
_diffrn_measurement_device 'four-circle diffractometer'
_diffrn_measurement_device_type 'SuperNova, Dual, Cu at zero, AtlasS2'
_diffrn_measurement_method '\w scans'
_diffrn_orient_matrix_type 'CrysAlisPro convention (1999,Acta A55,543-557)'
_diffrn_orient_matrix_UB_11 -0.1149181000
_diffrn_orient_matrix_UB_12 0.0081959000
_diffrn_orient_matrix_UB_13 0.0594127000
_diffrn_orient_matrix_UB_21 0.0446441000
_diffrn_orient_matrix_UB_22 0.1621579000
_diffrn_orient_matrix_UB_23 0.0691797000
_diffrn_orient_matrix_UB_31 -0.0986299000
_diffrn_orient_matrix_UB_32 0.0205201000
_diffrn_orient_matrix_UB_33 -0.1085659000
_diffrn_radiation_monochromator mirror
_diffrn_radiation_probe x-ray
_diffrn_radiation_type CuK\a
_diffrn_radiation_wavelength 1.54184
_diffrn_reflns_av_R_equivalents 0.1720
_diffrn_reflns_av_unetI/netI 0.0865
_diffrn_reflns_Laue_measured_fraction_full 0.999
_diffrn_reflns_Laue_measured_fraction_max 0.982
_diffrn_reflns_limit_h_max 12
_diffrn_reflns_limit_h_min -12
_diffrn_reflns_limit_k_max 12
_diffrn_reflns_limit_k_min -12
_diffrn_reflns_limit_l_max 15
_diffrn_reflns_limit_l_min -15
_diffrn_reflns_number 20635
_diffrn_reflns_point_group_measured_fraction_full 0.943
_diffrn_reflns_point_group_measured_fraction_max 0.911
_diffrn_reflns_theta_full 67.684
_diffrn_reflns_theta_max 74.134
_diffrn_reflns_theta_min 4.069
_diffrn_source 'micro-focus sealed X-ray tube'
_diffrn_source_type 'SuperNova (Cu) X-ray Source'
_exptl_absorpt_coefficient_mu 0.652
_exptl_absorpt_correction_T_max 1.00000
_exptl_absorpt_correction_T_min 0.63657
_exptl_absorpt_correction_type multi-scan
_exptl_absorpt_process_details
;
CrysAlisPro 1.171.38.43f (Rigaku Oxford Diffraction, 2015)
Empirical absorption correction using spherical harmonics,
 implemented in SCALE3 ABSPACK scaling algorithm.
;
_exptl_crystal_colour yellow
_exptl_crystal_colour_primary yellow
_exptl_crystal_density_diffrn 1.247
_exptl_crystal_description block
_exptl_crystal_F_000 464
_exptl_crystal_size_max 0.13
_exptl_crystal_size_mid 0.12
_exptl_crystal_size_min 0.11
_refine_diff_density_max 0.586
_refine_diff_density_min -0.342
_refine_diff_density_rms 0.103
_refine_ls_abs_structure_details
;
 Flack x determined using 2934 quotients [(I+)-(I-)]/[(I+)+(I-)]
 (Parsons, Flack and Wagner, Acta Cryst. B69 (2013) 249-259).
;
_refine_ls_abs_structure_Flack -0.08(15)
_refine_ls_extinction_method none
_refine_ls_goodness_of_fit_ref 1.071
_refine_ls_hydrogen_treatment constr
_refine_ls_matrix_type full
_refine_ls_number_parameters 589
_refine_ls_number_reflns 8524
_refine_ls_number_restraints 3
_refine_ls_restrained_S_all 1.071
_refine_ls_R_factor_all 0.0815
_refine_ls_R_factor_gt 0.0748
_refine_ls_shift/su_max 0.000
_refine_ls_shift/su_mean 0.000
_refine_ls_structure_factor_coef Fsqd
_refine_ls_weighting_details 'w=1/[\s^2^(Fo^2^)+(0.1287P)^2^+0.4106P] where P=(Fo^2^+2Fc^2^)/3'
_refine_ls_weighting_scheme calc
_refine_ls_wR_factor_gt 0.1996
_refine_ls_wR_factor_ref 0.2073
_reflns_Friedel_coverage 0.856
_reflns_Friedel_fraction_full 0.887
_reflns_Friedel_fraction_max 0.840
_reflns_number_gt 7669
_reflns_number_total 8524
_reflns_threshold_expression 'I > 2\s(I)'
_cod_data_source_file jo8b01050_si_004.cif
_cod_data_source_block sw_14
_cod_depositor_comments
;

2020-08-12
Z value and formula fixed to values more according to usual
chemical conventions.                 miguel
;
_cod_original_formula_sum 'C56 H64 O8'
_cod_original_formula_weight 865.07
_cod_original_formula_moiety '2(C28 H32 O4)'
_cod_original_formula_units_Z 1
_cod_original_cell_volume 1151.68(10)
_cod_database_code 4035595
_shelx_shelxl_version_number 2016/6
_shelx_space_group_comment
;
The symmetry employed for this shelxl refinement is uniquely defined
by the following loop, which should always be used as a source of
symmetry information in preference to the above space-group names.
They are only intended as comments.
;
_reflns_odcompleteness_completeness 99.95
_reflns_odcompleteness_iscentric 1
_reflns_odcompleteness_theta 66.97
_olex2_refinement_description
;
1. Fixed Uiso
 At 1.2 times of:
  All C(H) groups, All C(H,H) groups
 At 1.5 times of:
  All C(H,H,H) groups, All O(H) groups
2.a Ternary CH refined with riding coordinates:
 C1'(H1'), C3'(H3'), C5'(H5'), C1A'(H1A'), C3A'(H3A'), C5A'(H5A')
2.b Secondary CH2 refined with riding coordinates:
 C16(H16a,H16b), C4'(H4'a,H4'b), C7'(H7'a,H7'b), C16A(H16c,H16d), C4A'(H4Aa,
 H4Ab), C7A'(H7Aa,H7Ab)
2.c Aromatic/amide H refined with riding coordinates:
 C8(H8), C9(H9), C11(H11), C12(H12), C13(H13), C14(H14), C15(H15), C8A(H8A),
 C9A(H9A), C11A(H11A), C12A(H12A), C13A(H13A), C14A(H14A), C15A(H15A)
2.d Idealised Me refined as rotating group:
 C17(H17a,H17b,H17c), C18(H18a,H18b,H18c), C8'(H8'a,H8'b,H8'c), C9'(H9'a,H9'b,
 H9'c), C10'(H10a,H10b,H10c), C19(H19a,H19b,H19c), C17A(H17d,H17e,H17f),
 C18A(H18d,H18e,H18f), C8A'(H8Aa,H8Ab,H8Ac), C9A'(H9Aa,H9Ab,H9Ac)
2.e Idealised tetrahedral OH refined as rotating group:
 O3(H3), O3A(H3A)
;
_olex2_date_sample_data_collection 2017-11-27
_olex2_submission_special_instructions 'No special instructions were received'
_oxdiff_exptl_absorpt_empirical_details
;
Empirical correction (ABSPACK) includes:
- Absorption correction using spherical harmonics
- Frame scaling
- Detector area scaling
;
_oxdiff_exptl_absorpt_empirical_full_max 5.232
_oxdiff_exptl_absorpt_empirical_full_min 0.451

loop_
_space_group_symop_operation_xyz
'x, y, z'

loop_
_atom_site_label
_atom_site_type_symbol
_atom_site_fract_x
_atom_site_fract_y
_atom_site_fract_z
_atom_site_U_iso_or_equiv
_atom_site_adp_type
_atom_site_occupancy
_atom_site_site_symmetry_order
_atom_site_calc_flag
_atom_site_refinement_flags_posn
O1 O 0.2125(3) -0.0379(3) 0.2947(3) 0.0240(7) Uani 1 1 d .
O2 O 0.4746(3) 0.2710(3) 0.7061(3) 0.0250(7) Uani 1 1 d .
O3 O 0.5891(4) 0.3236(4) 0.3833(3) 0.0292(8) Uani 1 1 d .
H3 H 0.572497 0.284679 0.308483 0.044 Uiso 1 1 calc GR
O4 O 0.4628(4) 0.1649(4) 0.1670(3) 0.0362(9) Uani 1 1 d .
C1 C 0.3165(4) 0.0747(4) 0.3757(4) 0.0200(9) Uani 1 1 d .
C2 C 0.3395(5) 0.1154(5) 0.5003(4) 0.0197(9) Uani 1 1 d .
C3 C 0.4446(5) 0.2308(5) 0.5827(4) 0.0208(9) Uani 1 1 d .
C4 C 0.5268(5) 0.3021(5) 0.5434(4) 0.0215(9) Uani 1 1 d .
C5 C 0.5045(5) 0.2556(5) 0.4182(4) 0.0221(9) Uani 1 1 d .
C6 C 0.3969(5) 0.1429(5) 0.3283(4) 0.0208(9) Uani 1 1 d .
C7 C 0.3765(5) 0.1084(5) 0.1974(5) 0.0271(10) Uani 1 1 d .
C8 C 0.2562(5) 0.0097(5) 0.0971(5) 0.0269(10) Uani 1 1 d .
H8 H 0.179165 -0.016081 0.114760 0.032 Uiso 1 1 calc R
C9 C 0.2596(5) -0.0421(5) -0.0192(5) 0.0255(10) Uani 1 1 d .
H9 H 0.340007 -0.014282 -0.031061 0.031 Uiso 1 1 calc R
C10 C 0.1500(5) -0.1380(5) -0.1297(5) 0.0251(10) Uani 1 1 d .
C11 C 0.0243(5) -0.1920(5) -0.1256(4) 0.0261(10) Uani 1 1 d .
H11 H 0.007295 -0.165912 -0.050642 0.031 Uiso 1 1 calc R
C12 C -0.0744(5) -0.2840(5) -0.2333(5) 0.0311(11) Uani 1 1 d .
H12 H -0.157365 -0.319116 -0.229753 0.037 Uiso 1 1 calc R
C13 C -0.0511(6) -0.3243(6) -0.3457(5) 0.0324(11) Uani 1 1 d .
H13 H -0.117827 -0.386304 -0.417321 0.039 Uiso 1 1 calc R
C14 C 0.0726(6) -0.2713(6) -0.3509(5) 0.0319(11) Uani 1 1 d .
H14 H 0.088933 -0.297882 -0.426162 0.038 Uiso 1 1 calc R
C15 C 0.1716(5) -0.1791(5) -0.2440(5) 0.0275(10) Uani 1 1 d .
H15 H 0.253964 -0.143922 -0.248463 0.033 Uiso 1 1 calc R
C16 C 0.2676(5) 0.0401(5) 0.5550(4) 0.0256(10) Uani 1 1 d .
H16A H 0.323330 -0.025010 0.576702 0.031 Uiso 1 1 calc R
H16B H 0.181405 -0.015019 0.494458 0.031 Uiso 1 1 calc R
C17 C 0.6360(5) 0.4275(5) 0.6329(5) 0.0280(11) Uani 1 1 d .
H17A H 0.721959 0.395460 0.653194 0.042 Uiso 1 1 calc GR
H17B H 0.611444 0.473898 0.706336 0.042 Uiso 1 1 calc GR
H17C H 0.644285 0.493091 0.596174 0.042 Uiso 1 1 calc GR
C18 C 0.2603(6) -0.1714(5) 0.2640(5) 0.0350(12) Uani 1 1 d .
H18A H 0.185369 -0.246260 0.207845 0.052 Uiso 1 1 calc GR
H18B H 0.297287 -0.186673 0.337419 0.052 Uiso 1 1 calc GR
H18C H 0.330277 -0.170837 0.226054 0.052 Uiso 1 1 calc GR
C1' C 0.3435(5) 0.3960(5) 0.8289(5) 0.0253(9) Uani 1 1 d .
H1' H 0.422577 0.462637 0.894626 0.030 Uiso 1 1 calc R
C2' C 0.3733(5) 0.2481(5) 0.7642(4) 0.0236(9) Uani 1 1 d .
C3' C 0.2396(5) 0.1452(5) 0.6703(4) 0.0248(9) Uani 1 1 d .
H3' H 0.212720 0.087851 0.710589 0.030 Uiso 1 1 calc R
C4' C 0.1165(5) 0.2190(6) 0.6382(5) 0.0302(11) Uani 1 1 d .
H4'A H 0.102456 0.215301 0.556213 0.036 Uiso 1 1 calc R
H4'B H 0.034857 0.166914 0.636974 0.036 Uiso 1 1 calc R
C5' C 0.1350(5) 0.3743(5) 0.7287(5) 0.0287(10) Uani 1 1 d .
H5' H 0.055032 0.421385 0.716143 0.034 Uiso 1 1 calc R
C6' C 0.2077(5) 0.3969(5) 0.8645(5) 0.0285(10) Uani 1 1 d .
C7' C 0.2697(5) 0.4512(5) 0.7327(5) 0.0306(11) Uani 1 1 d .
H7'A H 0.291735 0.413001 0.656254 0.037 Uiso 1 1 calc R
H7'B H 0.277129 0.553780 0.764259 0.037 Uiso 1 1 calc R
C8' C 0.4497(5) 0.1900(5) 0.8536(5) 0.0300(10) Uani 1 1 d .
H8'A H 0.471378 0.099377 0.809036 0.045 Uiso 1 1 calc GR
H8'B H 0.393384 0.179173 0.901191 0.045 Uiso 1 1 calc GR
H8'C H 0.532769 0.254584 0.907608 0.045 Uiso 1 1 calc GR
C9' C 0.2077(6) 0.5454(6) 0.9570(5) 0.0374(12) Uani 1 1 d .
H9'A H 0.265887 0.559406 1.037106 0.056 Uiso 1 1 calc GR
H9'B H 0.116085 0.555547 0.959555 0.056 Uiso 1 1 calc GR
H9'C H 0.241273 0.614856 0.932691 0.056 Uiso 1 1 calc GR
C10' C 0.1617(5) 0.2927(6) 0.9133(5) 0.0322(11) Uani 1 1 d .
H10A H 0.141901 0.197829 0.850431 0.048 Uiso 1 1 calc GR
H10B H 0.080936 0.316768 0.936033 0.048 Uiso 1 1 calc GR
H10C H 0.233526 0.298212 0.984041 0.048 Uiso 1 1 calc GR
C19 C 0.8992(6) 0.5579(6) 0.1333(5) 0.0366(12) Uani 1 1 d .
H19A H 0.970743 0.567683 0.099295 0.055 Uiso 1 1 calc GR
H19B H 0.862759 0.459044 0.103477 0.055 Uiso 1 1 calc GR
H19C H 0.935646 0.597489 0.221456 0.055 Uiso 1 1 calc GR
O1A O 0.8042(3) 1.0115(3) 0.7160(3) 0.0248(7) Uani 1 1 d .
O2A O 0.5637(3) 0.7030(4) 0.3053(3) 0.0269(7) Uani 1 1 d .
O3A O 0.4042(4) 0.6700(4) 0.6186(3) 0.0283(8) Uani 1 1 d .
H3A H 0.421683 0.705174 0.693662 0.042 Uiso 1 1 calc GR
O4A O 0.5257(4) 0.8324(4) 0.8385(3) 0.0303(8) Uani 1 1 d .
C1A C 0.6970(5) 0.9029(5) 0.6350(4) 0.0226(9) Uani 1 1 d .
C2A C 0.6818(5) 0.8554(5) 0.5124(5) 0.0239(10) Uani 1 1 d .
C3A C 0.5749(5) 0.7443(5) 0.4263(4) 0.0237(9) Uani 1 1 d .
C4A C 0.4813(5) 0.6818(5) 0.4615(5) 0.0242(10) Uani 1 1 d .
C5A C 0.4965(5) 0.7329(5) 0.5875(4) 0.0220(9) Uani 1 1 d .
C6A C 0.6064(5) 0.8422(5) 0.6794(5) 0.0225(9) Uani 1 1 d .
C7A C 0.6179(5) 0.8833(5) 0.8094(5) 0.0245(10) Uani 1 1 d .
C8A C 0.7372(5) 0.9807(5) 0.9101(5) 0.0251(10) Uani 1 1 d .
H8A H 0.818534 0.995546 0.893833 0.030 Uiso 1 1 calc R
C9A C 0.7309(5) 1.0476(5) 1.0234(5) 0.0254(10) Uani 1 1 d .
H9A H 0.647756 1.031769 1.036284 0.030 Uiso 1 1 calc R
C10A C 0.8442(5) 1.1448(5) 1.1303(5) 0.0251(10) Uani 1 1 d .
C11A C 0.9695(5) 1.1896(6) 1.1220(5) 0.0305(11) Uani 1 1 d .
H11A H 0.984002 1.158576 1.045667 0.037 Uiso 1 1 calc R
C12A C 1.0727(6) 1.2803(6) 1.2265(6) 0.0366(12) Uani 1 1 d .
H12A H 1.155610 1.310285 1.219617 0.044 Uiso 1 1 calc R
C13A C 1.0538(6) 1.3265(6) 1.3412(5) 0.0354(12) Uani 1 1 d .
H13A H 1.123801 1.386897 1.410919 0.043 Uiso 1 1 calc R
C14A C 0.9302(6) 1.2827(6) 1.3518(5) 0.0337(11) Uani 1 1 d .
H14A H 0.916728 1.313905 1.428470 0.040 Uiso 1 1 calc R
C15A C 0.8257(5) 1.1913(5) 1.2464(5) 0.0292(11) Uani 1 1 d .
H15A H 0.743076 1.161060 1.253636 0.035 Uiso 1 1 calc R
C16A C 0.7705(5) 0.9136(5) 0.4578(5) 0.0276(10) Uani 1 1 d .
H16C H 0.850954 0.975530 0.522755 0.033 Uiso 1 1 calc R
H16D H 0.720332 0.969565 0.418487 0.033 Uiso 1 1 calc R
C17A C 0.3671(5) 0.5619(5) 0.3702(5) 0.0289(11) Uani 1 1 d .
H17D H 0.380170 0.477958 0.385182 0.043 Uiso 1 1 calc GR
H17E H 0.367649 0.543613 0.288193 0.043 Uiso 1 1 calc GR
H17F H 0.280786 0.587698 0.379105 0.043 Uiso 1 1 calc GR
C18A C 0.7709(5) 1.1495(5) 0.7314(5) 0.0321(11) Uani 1 1 d .
H18D H 0.737038 1.152774 0.652230 0.048 Uiso 1 1 calc GR
H18E H 0.851506 1.219981 0.780381 0.048 Uiso 1 1 calc GR
H18F H 0.701874 1.168286 0.771827 0.048 Uiso 1 1 calc GR
C1A' C 0.6582(5) 0.6490(5) 0.1430(5) 0.0280(10) Uani 1 1 d .
H1A' H 0.576697 0.578431 0.086872 0.034 Uiso 1 1 calc R
C2A' C 0.6918(5) 0.6688(5) 0.2748(5) 0.0275(10) Uani 1 1 d .
C3A' C 0.8156(5) 0.7928(5) 0.3621(4) 0.0261(10) Uani 1 1 d .
H3A' H 0.883677 0.753432 0.407752 0.031 Uiso 1 1 calc R
C4A' C 0.8885(5) 0.8554(5) 0.2931(5) 0.0287(10) Uani 1 1 d .
H4AA H 0.897377 0.958117 0.329815 0.034 Uiso 1 1 calc R
H4AB H 0.980161 0.831755 0.304156 0.034 Uiso 1 1 calc R
C5A' C 0.8133(5) 0.8012(5) 0.1566(5) 0.0305(11) Uani 1 1 d .
H5A' H 0.850722 0.847279 0.112784 0.037 Uiso 1 1 calc R
C6A' C 0.7861(6) 0.6358(6) 0.0949(5) 0.0322(11) Uani 1 1 d .
C7A' C 0.6574(6) 0.7975(6) 0.1371(5) 0.0317(11) Uani 1 1 d .
H7AA H 0.604896 0.794666 0.057974 0.038 Uiso 1 1 calc R
H7AB H 0.634716 0.869144 0.204123 0.038 Uiso 1 1 calc R
C8A' C 0.7125(6) 0.5309(5) 0.2912(5) 0.0314(11) Uani 1 1 d .
H8AA H 0.799321 0.507183 0.282106 0.047 Uiso 1 1 calc GR
H8AB H 0.640417 0.455717 0.230091 0.047 Uiso 1 1 calc GR
H8AC H 0.710747 0.543163 0.371731 0.047 Uiso 1 1 calc GR
C9A' C 0.7385(6) 0.5795(7) -0.0459(5) 0.0403(13) Uani 1 1 d .
H9AA H 0.814876 0.593245 -0.073264 0.060 Uiso 1 1 calc GR
H9AB H 0.668845 0.629975 -0.071627 0.060 Uiso 1 1 calc GR
H9AC H 0.702020 0.480051 -0.080850 0.060 Uiso 1 1 calc GR

loop_
_atom_site_aniso_label
_atom_site_aniso_U_11
_atom_site_aniso_U_22
_atom_site_aniso_U_33
_atom_site_aniso_U_23
_atom_site_aniso_U_13
_atom_site_aniso_U_12
O1 0.0167(15) 0.0256(15) 0.0230(16) 0.0040(13) 0.0057(13) -0.0036(12)
O2 0.0181(16) 0.0314(16) 0.0202(16) 0.0076(13) 0.0036(13) -0.0033(13)
O3 0.0259(17) 0.0330(18) 0.0249(17) 0.0079(14) 0.0095(14) -0.0064(14)
O4 0.031(2) 0.046(2) 0.0255(18) 0.0085(16) 0.0107(16) -0.0103(16)
C1 0.012(2) 0.022(2) 0.024(2) 0.0076(18) 0.0050(18) -0.0004(16)
C2 0.017(2) 0.0205(19) 0.021(2) 0.0079(17) 0.0059(17) 0.0004(16)
C3 0.016(2) 0.025(2) 0.021(2) 0.0100(17) 0.0052(18) 0.0028(17)
C4 0.018(2) 0.024(2) 0.021(2) 0.0087(17) 0.0055(18) 0.0015(17)
C5 0.016(2) 0.023(2) 0.024(2) 0.0085(18) 0.0050(18) -0.0015(17)
C6 0.015(2) 0.025(2) 0.021(2) 0.0078(17) 0.0061(18) 0.0000(16)
C7 0.022(2) 0.034(2) 0.024(2) 0.010(2) 0.008(2) 0.0004(19)
C8 0.018(2) 0.033(2) 0.026(2) 0.008(2) 0.0088(19) -0.0008(18)
C9 0.020(2) 0.029(2) 0.027(2) 0.0101(19) 0.0080(19) 0.0025(17)
C10 0.021(2) 0.028(2) 0.025(2) 0.0108(19) 0.0049(19) 0.0057(18)
C11 0.021(2) 0.033(2) 0.022(2) 0.0106(19) 0.0059(19) 0.0041(18)
C12 0.020(2) 0.033(2) 0.037(3) 0.015(2) 0.003(2) 0.0002(19)
C13 0.027(3) 0.033(2) 0.027(3) 0.008(2) -0.001(2) 0.004(2)
C14 0.033(3) 0.036(3) 0.026(3) 0.013(2) 0.008(2) 0.010(2)
C15 0.022(2) 0.033(2) 0.031(3) 0.017(2) 0.008(2) 0.0080(18)
C16 0.023(2) 0.029(2) 0.024(2) 0.0101(19) 0.0075(19) -0.0014(18)
C17 0.024(2) 0.028(2) 0.027(2) 0.010(2) 0.002(2) -0.0048(19)
C18 0.032(3) 0.023(2) 0.036(3) 0.000(2) 0.007(2) -0.0039(19)
C1' 0.021(2) 0.026(2) 0.027(2) 0.0095(18) 0.0071(18) 0.0001(17)
C2' 0.020(2) 0.027(2) 0.026(2) 0.0120(18) 0.0083(18) 0.0011(17)
C3' 0.019(2) 0.028(2) 0.024(2) 0.0090(18) 0.0051(18) -0.0023(17)
C4' 0.015(2) 0.043(3) 0.032(3) 0.016(2) 0.007(2) 0.0004(19)
C5' 0.020(2) 0.040(3) 0.031(2) 0.019(2) 0.008(2) 0.0112(19)
C6' 0.026(2) 0.031(2) 0.028(2) 0.0099(19) 0.010(2) 0.0060(18)
C7' 0.027(3) 0.031(2) 0.040(3) 0.018(2) 0.016(2) 0.0050(19)
C8' 0.023(2) 0.036(2) 0.031(2) 0.015(2) 0.008(2) 0.0062(19)
C9' 0.039(3) 0.039(3) 0.034(3) 0.009(2) 0.020(2) 0.012(2)
C10' 0.026(2) 0.039(3) 0.032(3) 0.013(2) 0.013(2) 0.003(2)
C19 0.037(3) 0.035(3) 0.038(3) 0.013(2) 0.014(2) 0.003(2)
O1A 0.0149(15) 0.0266(16) 0.0268(17) 0.0076(14) 0.0027(13) -0.0017(12)
O2A 0.0190(16) 0.0344(17) 0.0254(17) 0.0130(14) 0.0040(13) -0.0025(13)
O3A 0.0212(16) 0.0323(17) 0.0336(18) 0.0149(15) 0.0110(14) -0.0023(13)
O4A 0.0241(18) 0.0396(19) 0.0291(18) 0.0150(15) 0.0106(14) 0.0012(14)
C1A 0.015(2) 0.028(2) 0.026(2) 0.0123(19) 0.0044(19) 0.0042(17)
C2A 0.017(2) 0.026(2) 0.027(2) 0.0120(19) 0.0039(19) -0.0005(17)
C3A 0.017(2) 0.028(2) 0.026(2) 0.0127(19) 0.0042(19) 0.0026(17)
C4A 0.014(2) 0.027(2) 0.031(2) 0.0132(19) 0.0028(19) 0.0006(17)
C5A 0.016(2) 0.028(2) 0.031(2) 0.020(2) 0.0079(19) 0.0077(17)
C6A 0.014(2) 0.026(2) 0.030(2) 0.0155(19) 0.0047(19) 0.0041(17)
C7A 0.018(2) 0.031(2) 0.027(2) 0.015(2) 0.0064(19) 0.0062(18)
C8A 0.018(2) 0.032(2) 0.027(2) 0.014(2) 0.0058(19) 0.0074(18)
C9A 0.022(2) 0.029(2) 0.029(2) 0.0164(19) 0.007(2) 0.0059(18)
C10A 0.027(2) 0.026(2) 0.024(2) 0.0121(18) 0.006(2) 0.0089(18)
C11A 0.025(3) 0.035(3) 0.031(3) 0.014(2) 0.007(2) 0.004(2)
C12A 0.023(3) 0.037(3) 0.043(3) 0.013(2) 0.004(2) 0.000(2)
C13A 0.031(3) 0.031(3) 0.034(3) 0.011(2) -0.001(2) 0.002(2)
C14A 0.037(3) 0.036(3) 0.026(2) 0.011(2) 0.008(2) 0.010(2)
C15A 0.024(2) 0.034(3) 0.029(2) 0.015(2) 0.006(2) 0.0043(19)
C16A 0.021(2) 0.029(2) 0.028(2) 0.0084(19) 0.0057(19) -0.0046(18)
C17A 0.017(2) 0.035(2) 0.033(3) 0.014(2) 0.005(2) -0.0042(19)
C18A 0.025(2) 0.030(2) 0.036(3) 0.009(2) 0.007(2) 0.0012(18)
C1A' 0.019(2) 0.031(2) 0.026(2) 0.0101(19) -0.0008(19) -0.0049(17)
C2A' 0.024(2) 0.029(2) 0.028(2) 0.0104(19) 0.0075(19) -0.0018(18)
C3A' 0.019(2) 0.032(2) 0.024(2) 0.0099(19) 0.0041(18) -0.0009(18)
C4A' 0.024(2) 0.031(2) 0.030(2) 0.0114(19) 0.010(2) -0.0027(18)
C5A' 0.028(3) 0.033(2) 0.032(3) 0.016(2) 0.009(2) -0.002(2)
C6A' 0.028(3) 0.036(3) 0.027(2) 0.010(2) 0.007(2) -0.005(2)
C7A' 0.029(3) 0.038(3) 0.029(2) 0.018(2) 0.005(2) 0.001(2)
C8A' 0.029(3) 0.031(2) 0.033(3) 0.012(2) 0.009(2) -0.0002(19)
C9A' 0.038(3) 0.047(3) 0.031(3) 0.009(2) 0.015(2) -0.010(2)

loop_
_atom_type_symbol
_atom_type_description
_atom_type_scat_dispersion_real
_atom_type_scat_dispersion_imag
_atom_type_scat_source
C C 0.0181 0.0091 'International Tables Vol C Tables 4.2.6.8 and 6.1.1.4'
H H 0.0000 0.0000 'International Tables Vol C Tables 4.2.6.8 and 6.1.1.4'
O O 0.0492 0.0322 'International Tables Vol C Tables 4.2.6.8 and 6.1.1.4'

loop_
_geom_angle_atom_site_label_1
_geom_angle_atom_site_label_2
_geom_angle_atom_site_label_3
_geom_angle
C1 O1 C18 112.1(4)
C3 O2 C2' 123.1(4)
C5 O3 H3 109.5
O1 C1 C6 119.5(4)
C2 C1 O1 118.0(4)
C2 C1 C6 122.5(4)
C1 C2 C3 118.1(4)
C1 C2 C16 124.8(4)
C3 C2 C16 117.0(4)
O2 C3 C2 120.1(4)
O2 C3 C4 117.1(4)
C4 C3 C2 122.7(4)
C3 C4 C17 121.8(4)
C5 C4 C3 117.9(4)
C5 C4 C17 120.3(4)
O3 C5 C4 116.4(4)
O3 C5 C6 120.7(4)
C4 C5 C6 122.9(4)
C1 C6 C5 115.9(4)
C1 C6 C7 125.7(4)
C5 C6 C7 118.4(4)
O4 C7 C6 119.6(4)
O4 C7 C8 117.3(4)
C6 C7 C8 123.1(4)
C7 C8 H8 120.3
C9 C8 C7 119.5(4)
C9 C8 H8 120.3
C8 C9 H9 116.5
C8 C9 C10 127.0(4)
C10 C9 H9 116.5
C11 C10 C9 122.9(4)
C15 C10 C9 118.8(4)
C15 C10 C11 118.3(4)
C10 C11 H11 119.9
C12 C11 C10 120.1(5)
C12 C11 H11 119.9
C11 C12 H12 119.6
C13 C12 C11 120.9(5)
C13 C12 H12 119.6
C12 C13 H13 120.3
C12 C13 C14 119.5(5)
C14 C13 H13 120.3
C13 C14 H14 120.0
C15 C14 C13 120.1(5)
C15 C14 H14 120.0
C10 C15 H15 119.4
C14 C15 C10 121.1(5)
C14 C15 H15 119.4
C2 C16 H16A 109.3
C2 C16 H16B 109.3
C2 C16 C3' 111.5(4)
H16A C16 H16B 108.0
C3' C16 H16A 109.3
C3' C16 H16B 109.3
C4 C17 H17A 109.5
C4 C17 H17B 109.5
C4 C17 H17C 109.5
H17A C17 H17B 109.5
H17A C17 H17C 109.5
H17B C17 H17C 109.5
O1 C18 H18A 109.5
O1 C18 H18B 109.5
O1 C18 H18C 109.5
H18A C18 H18B 109.5
H18A C18 H18C 109.5
H18B C18 H18C 109.5
C2' C1' H1' 114.4
C2' C1' C6' 113.9(4)
C2' C1' C7' 109.7(4)
C6' C1' H1' 114.4
C7' C1' H1' 114.4
C7' C1' C6' 87.0(4)
O2 C2' C1' 103.9(3)
O2 C2' C3' 113.4(4)
O2 C2' C8' 103.7(4)
C1' C2' C3' 111.0(4)
C8' C2' C1' 112.3(4)
C8' C2' C3' 112.1(4)
C16 C3' C2' 111.1(4)
C16 C3' H3' 106.0
C16 C3' C4' 112.3(4)
C2' C3' H3' 106.0
C4' C3' C2' 114.8(4)
C4' C3' H3' 106.0
C3' C4' H4'A 108.9
C3' C4' H4'B 108.9
H4'A C4' H4'B 107.7
C5' C4' C3' 113.4(4)
C5' C4' H4'A 108.9
C5' C4' H4'B 108.9
C4' C5' H5' 115.6
C4' C5' C6' 112.2(4)
C4' C5' C7' 107.1(4)
C6' C5' H5' 115.6
C7' C5' H5' 115.6
C7' C5' C6' 87.4(4)
C5' C6' C1' 85.0(4)
C9' C6' C1' 109.1(4)
C9' C6' C5' 112.6(4)
C9' C6' C10' 106.5(4)
C10' C6' C1' 123.0(4)
C10' C6' C5' 119.4(4)
C1' C7' C5' 86.6(4)
C1' C7' H7'A 114.2
C1' C7' H7'B 114.2
C5' C7' H7'A 114.2
C5' C7' H7'B 114.2
H7'A C7' H7'B 111.4
C2' C8' H8'A 109.5
C2' C8' H8'B 109.5
C2' C8' H8'C 109.5
H8'A C8' H8'B 109.5
H8'A C8' H8'C 109.5
H8'B C8' H8'C 109.5
C6' C9' H9'A 109.5
C6' C9' H9'B 109.5
C6' C9' H9'C 109.5
H9'A C9' H9'B 109.5
H9'A C9' H9'C 109.5
H9'B C9' H9'C 109.5
C6' C10' H10A 109.5
C6' C10' H10B 109.5
C6' C10' H10C 109.5
H10A C10' H10B 109.5
H10A C10' H10C 109.5
H10B C10' H10C 109.5
H19A C19 H19B 109.5
H19A C19 H19C 109.5
H19B C19 H19C 109.5
C6A' C19 H19A 109.5
C6A' C19 H19B 109.5
C6A' C19 H19C 109.5
C1A O1A C18A 112.9(4)
C3A O2A C2A' 114.7(4)
C5A O3A H3A 109.5
O1A C1A C6A 120.7(4)
C2A C1A O1A 117.8(4)
C2A C1A C6A 121.5(4)
C1A C2A C3A 120.0(4)
C1A C2A C16A 125.2(4)
C3A C2A C16A 114.8(4)
O2A C3A C2A 117.3(4)
O2A C3A C4A 120.7(4)
C4A C3A C2A 122.0(5)
C3A C4A C5A 117.5(4)
C3A C4A C17A 122.5(5)
C5A C4A C17A 120.0(4)
O3A C5A C4A 116.0(4)
O3A C5A C6A 121.2(4)
C4A C5A C6A 122.7(4)
C1A C6A C5A 116.1(4)
C1A C6A C7A 125.2(4)
C5A C6A C7A 118.7(4)
O4A C7A C6A 120.2(4)
O4A C7A C8A 117.6(4)
C6A C7A C8A 122.3(4)
C7A C8A H8A 119.3
C9A C8A C7A 121.3(4)
C9A C8A H8A 119.3
C8A C9A H9A 117.2
C8A C9A C10A 125.6(5)
C10A C9A H9A 117.2
C11A C10A C9A 123.3(4)
C11A C10A C15A 118.7(5)
C15A C10A C9A 118.0(4)
C10A C11A H11A 119.8
C12A C11A C10A 120.5(5)
C12A C11A H11A 119.8
C11A C12A H12A 119.7
C13A C12A C11A 120.7(5)
C13A C12A H12A 119.7
C12A C13A H13A 120.1
C14A C13A C12A 119.8(5)
C14A C13A H13A 120.1
C13A C14A H14A 120.2
C13A C14A C15A 119.7(5)
C15A C14A H14A 120.2
C10A C15A H15A 119.7
C14A C15A C10A 120.7(5)
C14A C15A H15A 119.7
C2A C16A H16C 109.4
C2A C16A H16D 109.4
C2A C16A C3A' 111.2(4)
H16C C16A H16D 108.0
C3A' C16A H16C 109.4
C3A' C16A H16D 109.4
C4A C17A H17D 109.5
C4A C17A H17E 109.5
C4A C17A H17F 109.5
H17D C17A H17E 109.5
H17D C17A H17F 109.5
H17E C17A H17F 109.5
O1A C18A H18D 109.5
O1A C18A H18E 109.5
O1A C18A H18F 109.5
H18D C18A H18E 109.5
H18D C18A H18F 109.5
H18E C18A H18F 109.5
C2A' C1A' H1A' 114.5
C2A' C1A' C6A' 113.6(4)
C2A' C1A' C7A' 109.1(4)
C6A' C1A' H1A' 114.5
C7A' C1A' H1A' 114.5
C7A' C1A' C6A' 87.6(4)
O2A C2A' C1A' 103.9(4)
O2A C2A' C3A' 110.9(4)
O2A C2A' C8A' 104.4(4)
C1A' C2A' C3A' 112.0(4)
C1A' C2A' C8A' 112.8(4)
C8A' C2A' C3A' 112.2(4)
C16A C3A' C2A' 111.1(4)
C16A C3A' H3A' 107.2
C16A C3A' C4A' 109.7(4)
C2A' C3A' H3A' 107.2
C4A' C3A' C2A' 114.2(4)
C4A' C3A' H3A' 107.2
C3A' C4A' H4AA 108.9
C3A' C4A' H4AB 108.9
H4AA C4A' H4AB 107.7
C5A' C4A' C3A' 113.4(4)
C5A' C4A' H4AA 108.9
C5A' C4A' H4AB 108.9
C4A' C5A' H5A' 115.1
C4A' C5A' C6A' 111.0(4)
C4A' C5A' C7A' 109.1(4)
C6A' C5A' H5A' 115.1
C7A' C5A' H5A' 115.1
C7A' C5A' C6A' 88.6(4)
C19 C6A' C1A' 122.2(4)
C19 C6A' C5A' 118.2(4)
C19 C6A' C9A' 108.4(5)
C5A' C6A' C1A' 84.9(4)
C9A' C6A' C1A' 109.9(4)
C9A' C6A' C5A' 111.6(4)
C1A' C7A' H7AA 114.4
C1A' C7A' H7AB 114.4
C5A' C7A' C1A' 85.6(4)
C5A' C7A' H7AA 114.4
C5A' C7A' H7AB 114.4
H7AA C7A' H7AB 111.5
C2A' C8A' H8AA 109.5
C2A' C8A' H8AB 109.5
C2A' C8A' H8AC 109.5
H8AA C8A' H8AB 109.5
H8AA C8A' H8AC 109.5
H8AB C8A' H8AC 109.5
C6A' C9A' H9AA 109.5
C6A' C9A' H9AB 109.5
C6A' C9A' H9AC 109.5
H9AA C9A' H9AB 109.5
H9AA C9A' H9AC 109.5
H9AB C9A' H9AC 109.5

loop_
_geom_bond_atom_site_label_1
_geom_bond_atom_site_label_2
_geom_bond_distance
O1 C1 1.386(5)
O1 C18 1.431(6)
O2 C3 1.358(6)
O2 C2' 1.473(5)
O3 H3 0.8200
O3 C5 1.347(5)
O4 C7 1.253(6)
C1 C2 1.381(6)
C1 C6 1.429(6)
C2 C3 1.411(6)
C2 C16 1.493(6)
C3 C4 1.390(6)
C4 C5 1.383(7)
C4 C17 1.506(6)
C5 C6 1.431(6)
C6 C7 1.471(7)
C7 C8 1.483(6)
C8 H8 0.9300
C8 C9 1.341(7)
C9 H9 0.9300
C9 C10 1.468(6)
C10 C11 1.405(7)
C10 C15 1.396(7)
C11 H11 0.9300
C11 C12 1.387(7)
C12 H12 0.9300
C12 C13 1.383(8)
C13 H13 0.9300
C13 C14 1.389(8)
C14 H14 0.9300
C14 C15 1.384(7)
C15 H15 0.9300
C16 H16A 0.9700
C16 H16B 0.9700
C16 C3' 1.537(6)
C17 H17A 0.9600
C17 H17B 0.9600
C17 H17C 0.9600
C18 H18A 0.9600
C18 H18B 0.9600
C18 H18C 0.9600
C1' H1' 0.9800
C1' C2' 1.520(6)
C1' C6' 1.572(7)
C1' C7' 1.544(8)
C2' C3' 1.559(6)
C2' C8' 1.508(7)
C3' H3' 0.9800
C3' C4' 1.543(7)
C4' H4'A 0.9700
C4' H4'B 0.9700
C4' C5' 1.533(7)
C5' H5' 0.9800
C5' C6' 1.562(7)
C5' C7' 1.544(7)
C6' C9' 1.524(7)
C6' C10' 1.533(7)
C7' H7'A 0.9700
C7' H7'B 0.9700
C8' H8'A 0.9600
C8' H8'B 0.9600
C8' H8'C 0.9600
C9' H9'A 0.9600
C9' H9'B 0.9600
C9' H9'C 0.9600
C10' H10A 0.9600
C10' H10B 0.9600
C10' H10C 0.9600
C19 H19A 0.9600
C19 H19B 0.9600
C19 H19C 0.9600
C19 C6A' 1.515(8)
O1A C1A 1.383(5)
O1A C18A 1.434(6)
O2A C3A 1.359(6)
O2A C2A' 1.487(6)
O3A H3A 0.8200
O3A C5A 1.342(5)
O4A C7A 1.261(6)
C1A C2A 1.364(7)
C1A C6A 1.432(6)
C2A C3A 1.408(6)
C2A C16A 1.497(6)
C3A C4A 1.385(7)
C4A C5A 1.402(7)
C4A C17A 1.508(6)
C5A C6A 1.433(6)
C6A C7A 1.466(7)
C7A C8A 1.476(7)
C8A H8A 0.9300
C8A C9A 1.326(7)
C9A H9A 0.9300
C9A C10A 1.471(7)
C10A C11A 1.392(7)
C10A C15A 1.400(7)
C11A H11A 0.9300
C11A C12A 1.386(8)
C12A H12A 0.9300
C12A C13A 1.385(9)
C13A H13A 0.9300
C13A C14A 1.385(8)
C14A H14A 0.9300
C14A C15A 1.399(7)
C15A H15A 0.9300
C16A H16C 0.9700
C16A H16D 0.9700
C16A C3A' 1.547(7)
C17A H17D 0.9600
C17A H17E 0.9600
C17A H17F 0.9600
C18A H18D 0.9600
C18A H18E 0.9600
C18A H18F 0.9600
C1A' H1A' 0.9800
C1A' C2A' 1.501(7)
C1A' C6A' 1.575(7)
C1A' C7A' 1.562(7)
C2A' C3A' 1.575(6)
C2A' C8A' 1.529(7)
C3A' H3A' 0.9800
C3A' C4A' 1.559(7)
C4A' H4AA 0.9700
C4A' H4AB 0.9700
C4A' C5A' 1.515(7)
C5A' H5A' 0.9800
C5A' C6A' 1.558(7)
C5A' C7A' 1.551(8)
C6A' C9A' 1.533(7)
C7A' H7AA 0.9700
C7A' H7AB 0.9700
C8A' H8AA 0.9600
C8A' H8AB 0.9600
C8A' H8AC 0.9600
C9A' H9AA 0.9600
C9A' H9AB 0.9600
C9A' H9AC 0.9600
